data_2214531
loop_
_publ_author_name
'Weil, Matthias'

_publ_section_title
;
The high-temperature modification of magnesium sulfate (\b-MgSO~4~) from
single-crystal data
;
_journal_coeditor_code BR2051
_journal_issue 8
_journal_name_full 'Acta Crystallographica, Section E'
_journal_page_first m172
_journal_page_last m172
_journal_paper_doi 10.1107/S1600536807036355
_journal_volume 63
_journal_year 2007
_chemical_formula_iupac 'Mg S O4'
_chemical_formula_structural 'Mg (S O4)'
_chemical_formula_sum 'Mg O4 S'
_chemical_formula_weight 120.37
_chemical_name_systematic
;
Magnesium sulfate(VI)
;
_space_group_IT_number 62
_space_group_name_Hall '-P 2ac 2n'
_space_group_name_H-M_alt 'P n m a'
_symmetry_cell_setting orthorhombic
_symmetry_space_group_name_Hall '-P 2ac 2n'
_symmetry_space_group_name_H-M 'P n m a'
_atom_sites_solution_primary isomor
_audit_creation_method SHELXL97
_cell_angle_alpha 90.00
_cell_angle_beta 90.00
_cell_angle_gamma 90.00
_cell_formula_units_Z 4
_cell_length_a 8.5787(8)
_cell_length_b 6.6953(6)
_cell_length_c 4.7438(5)
_cell_measurement_reflns_used 25
_cell_measurement_temperature 293(2)
_cell_measurement_theta_max 17.395
_cell_measurement_theta_min 11.327
_cell_volume 272.47(5)
_computing_cell_refinement 'CAD-4 Software'
_computing_data_collection 'CAD-4 Software (Enraf--Nonius, 1989)'
_computing_data_reduction 'HELENA implemented in PLATON (Spek, 2003)'
_computing_molecular_graphics 'ATOMS (Dowty, 2000)'
_computing_publication_material SHELXL97
_computing_structure_refinement 'SHELXL97 (Sheldrick, 1997)'
_computing_structure_solution
;
coordinates taken from an isotypic structure (Wildner & Giester, 1988)
;
_diffrn_ambient_temperature 293(2)
_diffrn_measured_fraction_theta_full 0.997
_diffrn_measured_fraction_theta_max 0.997
_diffrn_measurement_device_type 'Enraf--Nonius CAD-4'
_diffrn_measurement_method \w/2\q
_diffrn_radiation_monochromator graphite
_diffrn_radiation_source 'fine-focus sealed tube'
_diffrn_radiation_type MoK\a
_diffrn_radiation_wavelength 0.71073
_diffrn_reflns_av_R_equivalents 0.0324
_diffrn_reflns_av_sigmaI/netI 0.0149
_diffrn_reflns_limit_h_max 14
_diffrn_reflns_limit_h_min -14
_diffrn_reflns_limit_k_max 11
_diffrn_reflns_limit_k_min -11
_diffrn_reflns_limit_l_max 7
_diffrn_reflns_limit_l_min -7
_diffrn_reflns_number 4736
_diffrn_reflns_theta_full 35.96
_diffrn_reflns_theta_max 35.96
_diffrn_reflns_theta_min 4.75
_diffrn_standards_decay_% 0
_diffrn_standards_interval_time 120
_diffrn_standards_number 3
_exptl_absorpt_coefficient_mu 1.214
_exptl_absorpt_correction_T_max 0.8642
_exptl_absorpt_correction_T_min 0.7796
_exptl_absorpt_correction_type psi-scan
_exptl_absorpt_process_details '(PLATON; Spek, 2003)'
_exptl_crystal_colour colourless
_exptl_crystal_density_diffrn 2.934
_exptl_crystal_density_method 'not measured'
_exptl_crystal_description plate
_exptl_crystal_F_000 240
_exptl_crystal_size_max 0.180
_exptl_crystal_size_mid 0.144
_exptl_crystal_size_min 0.090
_refine_diff_density_max 0.483
_refine_diff_density_min -0.412
_refine_ls_extinction_coef 0.144(8)
_refine_ls_extinction_expression Fc^*^=kFc[1+0.001xFc^2^\l^3^/sin(2\q)]^-1/4^
_refine_ls_extinction_method 'SHELXL97 (Sheldrick, 1997)'
_refine_ls_goodness_of_fit_ref 1.130
_refine_ls_matrix_type full
_refine_ls_number_parameters 35
_refine_ls_number_reflns 683
_refine_ls_number_restraints 0
_refine_ls_restrained_S_all 1.130
_refine_ls_R_factor_all 0.0226
_refine_ls_R_factor_gt 0.0173
_refine_ls_shift/su_max 0.000
_refine_ls_shift/su_mean 0.000
_refine_ls_structure_factor_coef Fsqd
_refine_ls_weighting_details 'w = 1/[\s^2^(Fo^2^)+(0.0233P)^2^+0.0698P] where P=(Fo^2^+2Fc^2^)/3'
_refine_ls_weighting_scheme calc
_refine_ls_wR_factor_gt 0.0443
_refine_ls_wR_factor_ref 0.0459
_reflns_number_gt 598
_reflns_number_total 683
_reflns_threshold_expression I>2\s(I)
_cod_data_source_file br2051.cif
_cod_database_code 2214531

loop_
_symmetry_equiv_pos_as_xyz
'x, y, z'
'-x+1/2, -y, z+1/2'
'-x, y+1/2, -z'
'x+1/2, -y+1/2, -z+1/2'
'-x, -y, -z'
'x-1/2, y, -z-1/2'
'x, -y-1/2, z'
'-x-1/2, y-1/2, z-1/2'

loop_
_atom_site_type_symbol
_atom_site_label
_atom_site_fract_x
_atom_site_fract_y
_atom_site_fract_z
_atom_site_U_iso_or_equiv
_atom_site_adp_type
_atom_site_calc_flag
_atom_site_refinement_flags
_atom_site_occupancy
Mg Mg 0.0000 0.0000 0.0000 0.01046(10) Uani d S 1
S S 0.32046(3) 0.2500 0.02598(5) 0.00547(8) Uani d S 1
O O1 0.37429(7) 0.06895(9) 0.16526(13) 0.01011(12) Uani d . 1
O O2 0.14650(10) 0.2500 0.03881(18) 0.00824(14) Uani d S 1
O O3 0.37517(10) 0.2500 0.73002(17) 0.00961(15) Uani d S 1

loop_
_atom_site_aniso_label
_atom_site_aniso_U_11
_atom_site_aniso_U_22
_atom_site_aniso_U_33
_atom_site_aniso_U_12
_atom_site_aniso_U_13
_atom_site_aniso_U_23
Mg 0.01031(18) 0.00964(18) 0.01143(19) -0.00266(14) 0.00449(13) -0.00363(13)
S 0.00485(11) 0.00647(11) 0.00508(11) 0.000 -0.00029(7) 0.000
O1 0.0113(3) 0.0090(2) 0.0101(2) 0.00216(19) -0.00221(19) 0.00243(18)
O2 0.0047(3) 0.0088(3) 0.0112(3) 0.000 0.0004(2) 0.000
O3 0.0108(4) 0.0121(3) 0.0059(3) 0.000 0.0020(3) 0.000

loop_
_atom_type_symbol
_atom_type_description
_atom_type_scat_dispersion_real
_atom_type_scat_dispersion_imag
_atom_type_scat_source
O O 0.0106 0.0060 'International Tables Vol C Tables 4.2.6.8 and 6.1.1.4'
Mg Mg 0.0486 0.0363 'International Tables Vol C Tables 4.2.6.8 and 6.1.1.4'
S S 0.1246 0.1234 'International Tables Vol C Tables 4.2.6.8 and 6.1.1.4'

loop_
_geom_angle_atom_site_label_1
_geom_angle_atom_site_label_2
_geom_angle_atom_site_label_3
_geom_angle_site_symmetry_1
_geom_angle_site_symmetry_3
_geom_angle
O1 Mg O1 2_554 6_556 180.00(5)
O1 Mg O2 2_554 5 94.01(3)
O1 Mg O2 6_556 5 85.99(3)
O1 Mg O2 2_554 . 85.99(3)
O1 Mg O2 6_556 . 94.01(3)
O2 Mg O2 5 . 180.00(4)
O1 Mg O3 2_554 6_556 92.50(3)
O1 Mg O3 6_556 6_556 87.50(3)
O2 Mg O3 5 6_556 105.28(3)
O2 Mg O3 . 6_556 74.72(3)
O1 Mg O3 2_554 2_554 87.50(3)
O1 Mg O3 6_556 2_554 92.50(3)
O2 Mg O3 5 2_554 74.72(3)
O2 Mg O3 . 2_554 105.28(3)
O3 Mg O3 6_556 2_554 180.00(4)
O1 S O1 7_565 . 112.75(5)
O1 S O3 7_565 1_554 109.26(3)
O1 S O3 . 1_554 109.26(3)
O1 S O2 7_565 . 107.37(3)
O1 S O2 . . 107.37(3)
O3 S O2 1_554 . 110.82(5)
S O1 Mg . 2 137.14(4)
S O2 Mg . . 126.44(2)
S O2 Mg . 3 126.44(2)
Mg O2 Mg . 3 105.61(4)
S O3 Mg 1_556 2 127.32(2)
S O3 Mg 1_556 4 127.32(2)
Mg O3 Mg 2 4 95.18(3)

loop_
_geom_bond_atom_site_label_1
_geom_bond_atom_site_label_2
_geom_bond_site_symmetry_2
_geom_bond_distance
_geom_bond_publ_flag
Mg O1 2_554 1.9743(6) ?
Mg O1 6_556 1.9743(6) y
Mg O2 5 2.1012(5) ?
Mg O2 . 2.1012(5) y
Mg O3 6_556 2.2670(6) ?
Mg O3 2_554 2.2670(6) y
Mg Mg 3_545 3.3477(3) ?
Mg Mg 3 3.3477(3) ?
S O1 7_565 1.4558(6) ?
S O1 . 1.4558(6) y
S O3 1_554 1.4803(9) y
S O2 . 1.4936(9) y
